data_7204757
loop_
_publ_author_name
'Devic, Thomas'
'Canadell, Enric'
'Auban-Senzier, Pascale'
'Batail, Patrick'

_publ_section_title
;
 (EDT-TTF-I2)2PbI3&#xFFFD;H2O: an ambient pressure metal with a ??
 donor slab topologyElectronic supplementary information (ESI)
 available: indexed X-ray powder diagram and chemical analysis results
 for [(C2H5)4N]PbI3. See http://www.rsc.org/suppdata/jm/b3/b312493b/
;
_journal_issue 2
_journal_name_full 'Journal of Materials Chemistry'
_journal_page_first 135
_journal_paper_doi 10.1039/b312493b
_journal_volume 14
_journal_year 2004
_chemical_formula_moiety '2(C8H4S6I2), PbI3,H2O'
_chemical_formula_sum 'C8 H4 I3.5 O0.5 Pb0.5 S6'
_chemical_formula_weight 848.22
_chemical_name_common '(EDT-TTF-I2)2, PbI3, H20'
_chemical_name_systematic
; 
 Bis(3,4-diiodo-3',4'-ethylenedithiotetrathiafulvalene), triiodolead(II), 
water
;
_space_group_IT_number 2
_symmetry_cell_setting triclinic
_symmetry_space_group_name_Hall '-P 1'
_symmetry_space_group_name_H-M 'P -1'
_atom_sites_solution_hydrogens geom
_atom_sites_solution_primary direct
_atom_sites_solution_secondary difmap
_audit_creation_method SHELXL-97
_cell_angle_alpha 102.29(3)
_cell_angle_beta 99.88(3)
_cell_angle_gamma 100.13(3)
_cell_formula_units_Z 4
_cell_length_a 8.0312(16)
_cell_length_b 12.130(2)
_cell_length_c 20.777(4)
_cell_measurement_reflns_used 8000
_cell_measurement_temperature 200(2)
_cell_measurement_theta_max 25.9
_cell_measurement_theta_min 2.05
_cell_volume 1900.3(7)
_computing_cell_refinement 'CELL, Stoe-IPDS'
_computing_data_collection 'EXPOSE, Stoe-IPDS'
_computing_data_reduction 'INTEGRATE, Stoe-IPDS'
_computing_structure_refinement 'SHELXL-97 (Sheldrick, 1997)'
_computing_structure_solution 'SHELXS-97 (Sheldrick, 1990)'
_diffrn_ambient_temperature 200(2)
_diffrn_detector_area_resol_mean 6.66
_diffrn_measured_fraction_theta_full 0.933
_diffrn_measured_fraction_theta_max 0.933
_diffrn_measurement_device_type area_detector
_diffrn_measurement_method 'rotation, phi incr. 1.1'
_diffrn_radiation_monochromator graphite
_diffrn_radiation_source 'fine-focus sealed tube'
_diffrn_radiation_type MoK\a
_diffrn_radiation_wavelength 0.71073
_diffrn_reflns_av_R_equivalents 0.0627
_diffrn_reflns_av_sigmaI/netI 0.0662
_diffrn_reflns_limit_h_max 9
_diffrn_reflns_limit_h_min -8
_diffrn_reflns_limit_k_max 14
_diffrn_reflns_limit_k_min -14
_diffrn_reflns_limit_l_max 25
_diffrn_reflns_limit_l_min 0
_diffrn_reflns_number 19480
_diffrn_reflns_theta_full 25.88
_diffrn_reflns_theta_max 25.88
_diffrn_reflns_theta_min 2.06
_exptl_absorpt_coefficient_mu 10.800
_exptl_absorpt_correction_T_max 0.6805
_exptl_absorpt_correction_T_min 0.3817
_exptl_absorpt_correction_type numerical
_exptl_absorpt_process_details 'FACEIT, Stoe-IPDS'
_exptl_crystal_colour black
_exptl_crystal_density_diffrn 2.965
_exptl_crystal_density_method 'not measured'
_exptl_crystal_description needle
_exptl_crystal_F_000 1514
_exptl_crystal_size_max 0.308
_exptl_crystal_size_mid 0.077
_exptl_crystal_size_min 0.038
_refine_diff_density_max 2.591
_refine_diff_density_min -2.101
_refine_diff_density_rms 0.259
_refine_ls_extinction_method none
_refine_ls_goodness_of_fit_ref 0.908
_refine_ls_hydrogen_treatment constr
_refine_ls_matrix_type full
_refine_ls_number_parameters 337
_refine_ls_number_reflns 6881
_refine_ls_number_restraints 0
_refine_ls_restrained_S_all 0.908
_refine_ls_R_factor_all 0.0496
_refine_ls_R_factor_gt 0.0332
_refine_ls_shift/su_max 0.001
_refine_ls_shift/su_mean 0.000
_refine_ls_structure_factor_coef Fsqd
_refine_ls_weighting_details 'calc w=1/[\s^2^(Fo^2^)+(0.0382P)^2^+0.0000P] where P=(Fo^2^+2Fc^2^)/3'
_refine_ls_weighting_scheme calc
_refine_ls_wR_factor_gt 0.0765
_refine_ls_wR_factor_ref 0.0807
_reflns_number_gt 5135
_reflns_number_total 6881
_reflns_threshold_expression >2sigma(I)
_cod_data_source_file b312493b.txt
_cod_data_source_block tde242absm
_cod_original_cell_volume 1900.4(7)
_cod_original_sg_symbol_H-M P-1
_cod_original_formula_sum 'C8 H4 I3.50 O0.50 Pb0.50 S6'
_cod_database_code 7204757

loop_
_symmetry_equiv_pos_as_xyz
'x, y, z'
'-x, -y, -z'

loop_
_atom_site_label
_atom_site_type_symbol
_atom_site_fract_x
_atom_site_fract_y
_atom_site_fract_z
_atom_site_U_iso_or_equiv
_atom_site_adp_type
_atom_site_occupancy
_atom_site_symmetry_multiplicity
_atom_site_calc_flag
_atom_site_refinement_flags
_atom_site_disorder_assembly
_atom_site_disorder_group
Pb1 Pb 0.0000 0.5000 0.0000 0.02569(12) Uani 1 2 d S . .
Pb2 Pb -0.5000 0.5000 0.0000 0.02475(12) Uani 1 2 d S . .
I1 I -0.18543(8) 0.71724(4) 0.02536(3) 0.03062(15) Uani 1 1 d . . .
I2 I -0.23129(9) 0.40106(5) 0.09513(3) 0.03354(16) Uani 1 1 d . . .
I3 I 0.33501(9) 0.62885(5) 0.11854(3) 0.03499(16) Uani 1 1 d . . .
I4 I 0.43865(8) 1.08022(5) -0.22755(3) 0.02666(14) Uani 1 1 d . . .
I5 I 0.21995(9) 0.77806(5) -0.21131(3) 0.03023(15) Uani 1 1 d . . .
S1 S 0.2462(3) 0.96531(17) -0.38555(10) 0.0270(5) Uani 1 1 d . . .
S2 S 0.0807(3) 0.73889(18) -0.37009(10) 0.0316(6) Uani 1 1 d . . .
C1 C 0.2824(11) 0.9428(7) -0.3037(4) 0.0213(18) Uani 1 1 d . . .
C2 C 0.2069(12) 0.8404(7) -0.2973(4) 0.025(2) Uani 1 1 d . . .
C3 C 0.1132(12) 0.8284(6) -0.4247(4) 0.025(2) Uani 1 1 d . . .
S3 S 0.0622(3) 0.87741(17) -0.54834(10) 0.0292(5) Uani 1 1 d . . .
S4 S -0.0882(3) 0.65160(17) -0.52716(10) 0.0304(6) Uani 1 1 d . . .
S5 S -0.0616(3) 0.81189(18) -0.69530(10) 0.0300(5) Uani 1 1 d . . .
S6 S -0.2236(4) 0.53824(18) -0.67197(11) 0.0350(6) Uani 1 1 d . . .
C4 C 0.0391(12) 0.7916(7) -0.4921(4) 0.025(2) Uani 1 1 d . . .
C5 C -0.0498(12) 0.7678(7) -0.6201(4) 0.024(2) Uani 1 1 d . . .
C6 C -0.1156(12) 0.6644(7) -0.6101(4) 0.0232(19) Uani 1 1 d . . .
C7 C -0.1606(13) 0.6782(7) -0.7592(4) 0.032(2) Uani 1 1 d . . .
H7A H -0.2089 0.6967 -0.8007 0.038 Uiso 1 1 calc R . .
H7B H -0.0715 0.6361 -0.7682 0.038 Uiso 1 1 calc R . .
C8 C -0.3015(12) 0.6012(8) -0.7396(4) 0.031(2) Uani 1 1 d . . .
H8A H -0.3624 0.5394 -0.7788 0.037 Uiso 1 1 calc R . .
H8B H -0.3841 0.6459 -0.7259 0.037 Uiso 1 1 calc R . .
I40 I -0.04823(8) 1.05405(5) -0.16903(3) 0.02799(14) Uani 1 1 d . . .
I50 I -0.25688(9) 0.76211(5) -0.14541(3) 0.03113(15) Uani 1 1 d . . .
S10 S -0.2472(3) 0.93422(17) -0.32647(10) 0.0289(5) Uani 1 1 d . . .
S20 S -0.4172(3) 0.71277(17) -0.30548(10) 0.0294(5) Uani 1 1 d . . .
S30 S -0.4277(4) 0.84405(18) -0.48626(10) 0.0341(6) Uani 1 1 d . . .
S40 S -0.5954(3) 0.62300(18) -0.46413(10) 0.0326(6) Uani 1 1 d . . .
S50 S -0.5471(4) 0.7764(2) -0.63370(11) 0.0381(6) Uani 1 1 d . . .
S60 S -0.7564(3) 0.51281(18) -0.60675(10) 0.0290(5) Uani 1 1 d . . .
C10 C -0.2045(12) 0.9148(7) -0.2444(4) 0.025(2) Uani 1 1 d . . .
C20 C -0.2814(12) 0.8136(7) -0.2359(4) 0.0226(19) Uani 1 1 d . . .
C30 C -0.3829(12) 0.7967(7) -0.3627(4) 0.0251(19) Uani 1 1 d . . .
C40 C -0.4569(13) 0.7594(7) -0.4291(4) 0.027(2) Uani 1 1 d . . .
C50 C -0.5467(12) 0.7355(7) -0.5575(4) 0.025(2) Uani 1 1 d . . .
C60 C -0.6240(12) 0.6351(7) -0.5478(4) 0.0231(19) Uani 1 1 d . . .
C70 C -0.7240(14) 0.6646(8) -0.6887(4) 0.035(2) Uani 1 1 d . . .
H70A H -0.8320 0.6796 -0.6779 0.042 Uiso 1 1 calc R . .
H70B H -0.7267 0.6690 -0.7349 0.042 Uiso 1 1 calc R . .
C80 C -0.7136(14) 0.5438(8) -0.6840(4) 0.035(2) Uani 1 1 d . . .
H80A H -0.5988 0.5325 -0.6880 0.042 Uiso 1 1 calc R . .
H80B H -0.7963 0.4890 -0.7217 0.042 Uiso 1 1 calc R . .
O1 O 0.744(4) 0.0677(16) -0.0048(10) 0.300(17) Uani 1 1 d . . .

loop_
_atom_site_aniso_label
_atom_site_aniso_U_11
_atom_site_aniso_U_22
_atom_site_aniso_U_33
_atom_site_aniso_U_23
_atom_site_aniso_U_13
_atom_site_aniso_U_12
Pb1 0.0219(3) 0.0367(3) 0.0177(2) 0.00555(18) 0.00170(18) 0.0083(2)
Pb2 0.0220(3) 0.0292(2) 0.0221(2) 0.00595(18) 0.00359(19) 0.00491(19)
I1 0.0330(4) 0.0269(3) 0.0271(3) 0.0055(2) 0.0006(2) 0.0010(2)
I2 0.0421(4) 0.0423(3) 0.0238(3) 0.0176(2) 0.0114(3) 0.0137(3)
I3 0.0288(4) 0.0501(4) 0.0163(3) -0.0043(2) -0.0023(2) 0.0058(3)
I4 0.0254(4) 0.0338(3) 0.0156(2) 0.0017(2) -0.0033(2) 0.0060(2)
I5 0.0365(4) 0.0409(3) 0.0184(3) 0.0143(2) 0.0063(2) 0.0134(3)
S1 0.0402(16) 0.0228(10) 0.0132(9) 0.0037(7) -0.0014(9) 0.0025(9)
S2 0.0453(17) 0.0245(10) 0.0193(10) 0.0066(8) -0.0020(10) -0.0001(10)
C1 0.017(5) 0.037(5) 0.011(4) 0.005(3) 0.000(3) 0.011(4)
C2 0.030(6) 0.037(5) 0.008(3) 0.009(3) -0.001(3) 0.012(4)
C3 0.039(6) 0.018(4) 0.013(4) 0.001(3) -0.003(4) 0.003(4)
S3 0.0461(16) 0.0210(10) 0.0130(9) 0.0013(7) -0.0036(9) 0.0013(9)
S4 0.0425(16) 0.0262(11) 0.0157(10) 0.0035(8) -0.0002(9) -0.0018(9)
S5 0.0428(17) 0.0288(11) 0.0143(9) 0.0033(8) -0.0032(9) 0.0089(10)
S6 0.0435(17) 0.0244(11) 0.0247(11) -0.0024(8) -0.0108(10) 0.0031(10)
C4 0.029(6) 0.024(4) 0.020(4) 0.006(3) -0.001(4) 0.003(3)
C5 0.024(6) 0.025(4) 0.020(4) 0.000(3) 0.000(4) 0.005(4)
C6 0.022(6) 0.027(4) 0.015(4) -0.003(3) -0.003(3) 0.007(3)
C7 0.031(6) 0.036(5) 0.015(4) -0.006(3) -0.010(4) 0.003(4)
C8 0.021(6) 0.040(5) 0.022(4) -0.004(4) -0.008(4) 0.007(4)
I40 0.0291(4) 0.0317(3) 0.0166(3) 0.0022(2) -0.0012(2) 0.0003(2)
I50 0.0331(4) 0.0402(3) 0.0212(3) 0.0133(2) 0.0026(2) 0.0074(3)
S10 0.0398(16) 0.0253(10) 0.0153(10) 0.0018(8) 0.0012(9) -0.0003(9)
S20 0.0390(16) 0.0245(10) 0.0194(10) 0.0032(8) 0.0024(9) 0.0001(9)
S30 0.0518(18) 0.0266(11) 0.0169(10) 0.0040(8) 0.0013(10) -0.0019(10)
S40 0.0430(17) 0.0291(11) 0.0169(10) 0.0040(8) -0.0013(10) -0.0053(10)
S50 0.0539(19) 0.0366(12) 0.0183(10) 0.0081(9) 0.0051(10) -0.0031(11)
S60 0.0297(15) 0.0292(11) 0.0202(10) 0.0006(8) 0.0002(9) -0.0024(9)
C10 0.025(6) 0.034(5) 0.014(4) -0.002(3) 0.002(3) 0.012(4)
C20 0.026(6) 0.026(4) 0.012(4) 0.003(3) 0.000(3) 0.002(3)
C30 0.021(6) 0.032(4) 0.019(4) 0.005(3) 0.000(4) 0.003(4)
C40 0.030(6) 0.031(4) 0.022(4) 0.007(3) 0.008(4) 0.012(4)
C50 0.026(6) 0.035(5) 0.012(4) 0.001(3) 0.001(3) 0.013(4)
C60 0.022(6) 0.026(4) 0.020(4) 0.003(3) 0.002(3) 0.007(3)
C70 0.046(7) 0.043(5) 0.015(4) 0.004(4) 0.006(4) 0.015(4)
C80 0.033(7) 0.048(6) 0.022(4) 0.004(4) 0.001(4) 0.011(4)
O1 0.53(5) 0.147(15) 0.133(15) -0.079(12) 0.12(2) -0.06(2)

loop_
_atom_type_symbol
_atom_type_description
_atom_type_scat_dispersion_real
_atom_type_scat_dispersion_imag
_atom_type_scat_source
C C 0.0033 0.0016 'International Tables Vol C Tables 4.2.6.8 and 6.1.1.4'
H H 0.0000 0.0000 'International Tables Vol C Tables 4.2.6.8 and 6.1.1.4'
S S 0.1246 0.1234 'International Tables Vol C Tables 4.2.6.8 and 6.1.1.4'
I I -0.4742 1.8119 'International Tables Vol C Tables 4.2.6.8 and 6.1.1.4'
Pb Pb -3.3944 10.1111 'International Tables Vol C Tables 4.2.6.8 and 6.1.1.4'
O O 0.0106 0.0060 'International Tables Vol C Tables 4.2.6.8 and 6.1.1.4'

loop_
_geom_angle_atom_site_label_1
_geom_angle_atom_site_label_2
_geom_angle_atom_site_label_3
_geom_angle
_geom_angle_site_symmetry_1
_geom_angle_site_symmetry_3
_geom_angle_publ_flag
I2 Pb1 I2 180.00(2) . 2_565 ?
I2 Pb1 I3 96.02(3) . . ?
I2 Pb1 I3 83.98(3) 2_565 . ?
I2 Pb1 I3 83.98(3) . 2_565 ?
I2 Pb1 I3 96.02(3) 2_565 2_565 ?
I3 Pb1 I3 180.0 . 2_565 ?
I2 Pb1 I1 94.92(3) . 2_565 ?
I2 Pb1 I1 85.08(3) 2_565 2_565 ?
I3 Pb1 I1 86.71(3) . 2_565 ?
I3 Pb1 I1 93.29(3) 2_565 2_565 ?
I2 Pb1 I1 85.08(3) . . ?
I2 Pb1 I1 94.92(3) 2_565 . ?
I3 Pb1 I1 93.29(3) . . ?
I3 Pb1 I1 86.71(3) 2_565 . ?
I1 Pb1 I1 180.0 2_565 . ?
I1 Pb2 I1 180.000(15) 2_465 . ?
I1 Pb2 I2 94.65(3) 2_465 . ?
I1 Pb2 I2 85.35(3) . . ?
I1 Pb2 I2 85.35(3) 2_465 2_465 ?
I1 Pb2 I2 94.65(3) . 2_465 ?
I2 Pb2 I2 180.0 . 2_465 ?
I1 Pb2 I3 87.14(3) 2_465 1_455 ?
I1 Pb2 I3 92.86(3) . 1_455 ?
I2 Pb2 I3 96.75(3) . 1_455 ?
I2 Pb2 I3 83.25(3) 2_465 1_455 ?
I1 Pb2 I3 92.86(3) 2_465 2_565 ?
I1 Pb2 I3 87.14(3) . 2_565 ?
I2 Pb2 I3 83.25(3) . 2_565 ?
I2 Pb2 I3 96.75(3) 2_465 2_565 ?
I3 Pb2 I3 180.000(14) 1_455 2_565 ?
Pb2 I1 Pb1 77.20(2) . . ?
Pb1 I2 Pb2 77.13(2) . . ?
Pb1 I3 Pb2 76.94(3) . 1_655 ?
C3 S1 C1 95.6(4) . . ?
C3 S2 C2 95.4(4) . . ?
C2 C1 S1 116.7(6) . . ?
C2 C1 I4 127.0(6) . . ?
S1 C1 I4 116.2(4) . . ?
C1 C2 S2 118.0(6) . . ?
C1 C2 I5 129.0(6) . . ?
S2 C2 I5 113.0(4) . . ?
C4 C3 S2 121.4(6) . . ?
C4 C3 S1 124.3(6) . . ?
S2 C3 S1 114.3(4) . . ?
C4 S3 C5 95.0(4) . . ?
C6 S4 C4 94.7(4) . . ?
C5 S5 C7 102.9(4) . . ?
C6 S6 C8 99.6(4) . . ?
C3 C4 S3 123.5(6) . . ?
C3 C4 S4 121.0(6) . . ?
S3 C4 S4 115.4(4) . . ?
C6 C5 S5 129.4(6) . . ?
C6 C5 S3 117.0(6) . . ?
S5 C5 S3 113.6(5) . . ?
C5 C6 S4 117.5(6) . . ?
C5 C6 S6 127.1(6) . . ?
S4 C6 S6 115.4(5) . . ?
C8 C7 S5 113.6(6) . . ?
C7 C8 S6 113.9(6) . . ?
C10 S10 C30 95.2(4) . . ?
C20 S20 C30 95.2(4) . . ?
C40 S30 C50 95.0(4) . . ?
C40 S40 C60 95.4(4) . . ?
C50 S50 C70 99.8(4) . . ?
C60 S60 C80 100.5(4) . . ?
C20 C10 S10 116.7(6) . . ?
C20 C10 I40 126.2(6) . . ?
S10 C10 I40 117.0(5) . . ?
C10 C20 S20 118.3(6) . . ?
C10 C20 I50 126.5(6) . . ?
S20 C20 I50 115.2(4) . . ?
C40 C30 S20 122.7(7) . . ?
C40 C30 S10 122.7(7) . . ?
S20 C30 S10 114.6(4) . . ?
C30 C40 S30 123.0(7) . . ?
C30 C40 S40 122.1(7) . . ?
S30 C40 S40 114.8(5) . . ?
C60 C50 S30 117.8(6) . . ?
C60 C50 S50 128.7(6) . . ?
S30 C50 S50 113.5(5) . . ?
C50 C60 S60 129.3(6) . . ?
C50 C60 S40 116.7(6) . . ?
S60 C60 S40 114.0(5) . . ?
C80 C70 S50 114.4(7) . . ?
C70 C80 S60 113.6(6) . . ?

loop_
_geom_bond_atom_site_label_1
_geom_bond_atom_site_label_2
_geom_bond_distance
_geom_bond_site_symmetry_2
_geom_bond_publ_flag
Pb1 I2 3.2069(11) . ?
Pb1 I2 3.2069(11) 2_565 ?
Pb1 I3 3.2180(16) . ?
Pb1 I3 3.2180(16) 2_565 ?
Pb1 I1 3.2401(10) 2_565 ?
Pb1 I1 3.2401(10) . ?
Pb2 I1 3.1960(13) 2_465 ?
Pb2 I1 3.1960(13) . ?
Pb2 I2 3.2344(11) . ?
Pb2 I2 3.2344(11) 2_465 ?
Pb2 I3 3.2366(11) 1_455 ?
Pb2 I3 3.2366(11) 2_565 ?
I3 Pb2 3.2366(11) 1_655 ?
I4 C1 2.078(8) . ?
I5 C2 2.078(7) . ?
S1 C3 1.750(8) . ?
S1 C1 1.762(8) . ?
S2 C3 1.750(8) . ?
S2 C2 1.753(8) . ?
C1 C2 1.327(12) . ?
C3 C4 1.366(11) . ?
S3 C4 1.735(8) . ?
S3 C5 1.753(8) . ?
S4 C6 1.744(8) . ?
S4 C4 1.752(8) . ?
S5 C5 1.749(8) . ?
S5 C7 1.815(8) . ?
S6 C6 1.749(8) . ?
S6 C8 1.809(9) . ?
C5 C6 1.345(12) . ?
C7 C8 1.506(14) . ?
I40 C10 2.082(8) . ?
I50 C20 2.093(8) . ?
S10 C10 1.755(8) . ?
S10 C30 1.756(8) . ?
S20 C20 1.736(8) . ?
S20 C30 1.747(9) . ?
S30 C40 1.746(9) . ?
S30 C50 1.755(8) . ?
S40 C40 1.751(9) . ?
S40 C60 1.754(8) . ?
S50 C50 1.756(8) . ?
S50 C70 1.808(10) . ?
S60 C60 1.748(8) . ?
S60 C80 1.799(9) . ?
C10 C20 1.336(12) . ?
C30 C40 1.350(11) . ?
C50 C60 1.339(12) . ?
C70 C80 1.505(13) . ?
